data_4322498
loop_
_publ_author_name
'Megumu Munakata'
'Liang Ping Wu'
'Kunihisa Sugimoto'
'Takayoshi Kuroda-Sowa'
'Masahiko Maekawa'
'Yusaku Suenaga'
'Naoto Maeno'
'Motoshi Fujita'

_publ_section_title
;
 Silver(I) Complex Assemblies with Nonplanar Aromatic Compounds
;
_journal_name_full 'Inorganic Chemistry'
_journal_page_first 5674
_journal_page_last 5680
_journal_paper_doi 10.1021/ic990391m
_journal_volume 38
_journal_year 1999
_chemical_formula_sum 'C30 H21 Ag Cl O4'
_chemical_formula_weight 588.81
_space_group_IT_number 14
_symmetry_cell_setting monoclinic
_symmetry_Int_Tables_number 14
_symmetry_space_group_name_Hall '-P 2yn'
_symmetry_space_group_name_H-M 'P 1 21/n 1'
_cell_angle_alpha 90
_cell_angle_beta 100.015(1)
_cell_angle_gamma 90
_cell_formula_units_Z 4
_cell_length_a 12.317(4)
_cell_length_b 7.961(1)
_cell_length_c 24.741(1)
_cell_measurement_reflns_used 5286
_cell_measurement_temperature 296.2
_cell_measurement_theta_max 27.5
_cell_volume 2389.0(8)
_computing_data_reduction 'teXsan Ver. 1.10'
_computing_publication_material 'teXsan Ver. 1.10'
_computing_structure_refinement 'teXsan Ver. 1.10'
_computing_structure_solution SIR88
_diffrn_measurement_device_type 'Quantum CCD/Rigaku AFC7'
_diffrn_measurement_method \w
_diffrn_radiation_type 'Mo K\a'
_diffrn_radiation_wavelength 0.7107
_diffrn_reflns_av_R_equivalents 0.038
_diffrn_reflns_limit_h_max 0
_diffrn_reflns_limit_h_min 0
_diffrn_reflns_limit_k_max 0
_diffrn_reflns_limit_k_min 0
_diffrn_reflns_limit_l_max 0
_diffrn_reflns_limit_l_min 0
_diffrn_reflns_number 5286
_exptl_absorpt_coefficient_mu 0.990
_exptl_absorpt_correction_type none
_exptl_crystal_colour orange
_exptl_crystal_density_diffrn 1.637
_exptl_crystal_density_method 'not measured'
_exptl_crystal_description needle
_exptl_crystal_size_max 0.250
_exptl_crystal_size_mid 0.150
_exptl_crystal_size_min 0.040
_refine_diff_density_max 0.80
_refine_diff_density_min -0.96
_refine_ls_extinction_method none
_refine_ls_goodness_of_fit_ref 1.812
_refine_ls_hydrogen_treatment noref
_refine_ls_number_parameters 325
_refine_ls_number_reflns 4147
_refine_ls_R_factor_gt 0.0560
_refine_ls_shift/su_max 0.0010
_refine_ls_structure_factor_coef Fsqd
_refine_ls_weighting_details 'w = 1/[\s^2^(Fo^2^) + (0.06000(Max(Fo^2^,0) + 2Fc^2^)/3)^2^]'
_refine_ls_weighting_scheme calc
_refine_ls_wR_factor_ref 0.1555
_reflns_number_gt 3228
_reflns_number_total 0
_reflns_threshold_expression F^2^>2.0\s(F^2^)
_cod_data_source_file ic990391m_2.cif
_cod_data_source_block ag-bif-clo4
_cod_original_cell_volume 2389.0(6)
_cod_original_formula_sum 'C30 H21 Ag Cl O4 '
_cod_database_code 4322498

loop_
_symmetry_equiv_pos_as_xyz
x,y,z
1/2-x,1/2+y,1/2-z
-x,-y,-z
1/2+x,1/2-y,1/2+z

loop_
_atom_site_label
_atom_site_type_symbol
_atom_site_fract_x
_atom_site_fract_y
_atom_site_fract_z
_atom_site_U_iso_or_equiv
_atom_site_adp_type
_atom_site_occupancy
_atom_site_calc_flag
_atom_site_refinement_flags
_atom_site_disorder_assembly
_atom_site_disorder_group
Ag(1) Ag 0.12241(4) 0.09627(5) 0.56622(2) 0.0685(2) Uani 1.00 d . . .
Cl(1) Cl 0.1339(1) 0.0442(2) 0.42450(6) 0.0687(4) Uani 1.00 d . . .
O(1) O 0.0869(5) -0.0251(8) 0.4683(2) 0.116(2) Uani 1.00 d . . .
O(2) O 0.1079(8) 0.2136(8) 0.4199(3) 0.166(3) Uani 1.00 d . . .
O(3) O 0.2449(7) 0.033(2) 0.4374(5) 0.235(5) Uani 1.00 d . . .
O(4) O 0.0892(9) -0.043(1) 0.3787(3) 0.212(4) Uani 1.00 d . . .
C(1) C 0.0518(4) 0.4315(5) 0.6333(2) 0.052(1) Uani 1.00 d . . .
C(2) C 0.0366(5) 0.3937(5) 0.5773(2) 0.062(2) Uani 1.00 d . . .
C(3) C 0.1218(5) 0.3889(6) 0.5483(2) 0.061(2) Uani 1.00 d . . .
C(4) C 0.2297(5) 0.4148(5) 0.5761(2) 0.057(2) Uani 1.00 d . . .
C(5) C 0.4019(4) 0.5986(5) 0.7617(2) 0.045(1) Uani 1.00 d . . .
C(6) C 0.5084(4) 0.6221(7) 0.7497(3) 0.063(2) Uani 1.00 d . . .
C(7) C 0.5348(5) 0.5825(8) 0.6996(3) 0.072(2) Uani 1.00 d . . .
C(8) C 0.4531(5) 0.5204(7) 0.6574(2) 0.065(2) Uani 1.00 d . . .
C(9) C 0.2029(3) 0.5135(5) 0.7186(2) 0.037(1) Uani 1.00 d . . .
C(10) C 0.1579(4) 0.4719(5) 0.6599(2) 0.040(1) Uani 1.00 d . . .
C(11) C 0.2465(4) 0.4573(5) 0.6312(2) 0.044(1) Uani 1.00 d . . .
C(12) C 0.3223(3) 0.5309(5) 0.7204(2) 0.038(1) Uani 1.00 d . . .
C(13) C 0.3476(4) 0.4987(5) 0.6684(2) 0.044(1) Uani 1.00 d . . .
C(14) C -0.0436(4) 0.6611(7) 0.7179(2) 0.058(1) Uani 1.00 d . . .
C(15) C -0.1466(4) 0.7121(8) 0.7293(3) 0.080(2) Uani 1.00 d . . .
C(16) C -0.1741(5) 0.678(1) 0.7806(3) 0.093(3) Uani 1.00 d . . .
C(17) C -0.1013(5) 0.6063(9) 0.8216(3) 0.083(2) Uani 1.00 d . . .
C(18) C 0.2844(4) 0.4003(5) 0.8436(2) 0.049(1) Uani 1.00 d . . .
C(19) C 0.2944(5) 0.3455(6) 0.8985(2) 0.063(2) Uani 1.00 d . . .
C(20) C 0.2091(7) 0.3677(8) 0.9270(2) 0.077(2) Uani 1.00 d . . .
C(21) C 0.1125(6) 0.4387(8) 0.9034(3) 0.075(2) Uani 1.00 d . . .
C(22) C 0.1461(3) 0.5266(5) 0.7609(2) 0.039(1) Uani 1.00 d . . .
C(23) C 0.0300(4) 0.5795(5) 0.7587(2) 0.045(1) Uani 1.00 d . . .
C(24) C 0.0015(4) 0.5598(7) 0.8115(2) 0.057(2) Uani 1.00 d . . .
C(25) C 0.1861(4) 0.4788(5) 0.8185(2) 0.044(1) Uani 1.00 d . . .
C(26) C 0.0989(5) 0.4921(6) 0.8481(2) 0.056(2) Uani 1.00 d . . .
C(27) C -0.1041(8) -0.025(1) -0.0396(4) 0.106(3) Uani 1.00 d . . .
C(28) C -0.0628(8) 0.137(1) -0.0193(4) 0.103(3) Uani 1.00 d . . .
C(29) C 0.0337(9) 0.1609(10) 0.0168(4) 0.106(3) Uani 1.00 d . . .
C(30) C -0.2093(8) -0.050(1) -0.0806(5) 0.132(4) Uani 1.00 d . . .
H(1) H -0.0160 0.4254 0.6541 0.1014 Uiso 1.00 calc . . .
H(2) H -0.0279 0.3767 0.5637 0.1014 Uiso 1.00 calc . . .
H(3) H 0.1194 0.3654 0.5028 0.1014 Uiso 1.00 calc . . .
H(4) H 0.2990 0.4091 0.5553 0.1014 Uiso 1.00 calc . . .
H(5) H 0.3804 0.6250 0.8023 0.1014 Uiso 1.00 calc . . .
H(6) H 0.5627 0.6619 0.7849 0.1014 Uiso 1.00 calc . . .
H(7) H 0.6242 0.5911 0.6973 0.1014 Uiso 1.00 calc . . .
H(8) H 0.4724 0.5323 0.6148 0.1014 Uiso 1.00 calc . . .
H(9) H -0.0051 0.7127 0.6915 0.1014 Uiso 1.00 calc . . .
H(10) H -0.1944 0.7569 0.6920 0.1014 Uiso 1.00 calc . . .
H(11) H -0.2628 0.7193 0.7779 0.1014 Uiso 1.00 calc . . .
H(12) H -0.1136 0.5463 0.8622 0.1014 Uiso 1.00 calc . . .
H(13) H 0.3577 0.3839 0.8205 0.1014 Uiso 1.00 calc . . .
H(14) H 0.3782 0.2611 0.9131 0.1014 Uiso 1.00 calc . . .
H(15) H 0.2126 0.3365 0.9622 0.1014 Uiso 1.00 calc . . .
H(16) H 0.0448 0.4523 0.9221 0.1014 Uiso 1.00 calc . . .

loop_
_atom_site_aniso_label
_atom_site_aniso_U_11
_atom_site_aniso_U_22
_atom_site_aniso_U_33
_atom_site_aniso_U_12
_atom_site_aniso_U_13
_atom_site_aniso_U_23
Ag(1) 0.0932(4) 0.0420(3) 0.0617(3) 0.0078(2) -0.0106(2) 0.0011(2)
Cl(1) 0.086(1) 0.0724(8) 0.0437(7) -0.0095(7) -0.0007(7) -0.0055(6)
O(1) 0.136(5) 0.153(5) 0.056(3) -0.058(4) 0.005(3) -0.006(3)
O(2) 0.264(9) 0.083(4) 0.153(7) -0.001(5) 0.044(6) 0.013(4)
O(3) 0.102(6) 0.27(1) 0.32(1) -0.022(7) 0.023(7) 0.11(1)
O(4) 0.36(1) 0.193(7) 0.069(4) -0.129(8) -0.010(6) -0.034(4)
C(1) 0.067(3) 0.042(2) 0.043(3) -0.008(2) 0.000(2) 0.001(2)
C(2) 0.088(4) 0.043(3) 0.044(3) 0.000(2) -0.016(3) 0.002(2)
C(3) 0.103(5) 0.044(3) 0.032(2) 0.007(2) 0.006(3) 0.001(2)
C(4) 0.092(4) 0.043(3) 0.039(3) 0.009(2) 0.020(3) 0.003(2)
C(5) 0.041(3) 0.046(2) 0.048(3) 0.001(2) 0.002(2) 0.004(2)
C(6) 0.049(3) 0.068(3) 0.072(4) 0.001(2) 0.005(3) 0.005(3)
C(7) 0.046(3) 0.091(4) 0.084(5) 0.006(3) 0.020(3) 0.008(3)
C(8) 0.060(3) 0.076(3) 0.067(4) 0.018(3) 0.031(3) 0.008(3)
C(9) 0.047(2) 0.029(2) 0.035(2) -0.001(2) 0.003(2) 0.000(1)
C(10) 0.055(3) 0.031(2) 0.031(2) 0.001(2) 0.001(2) 0.002(2)
C(11) 0.063(3) 0.034(2) 0.036(2) 0.006(2) 0.013(2) 0.001(2)
C(12) 0.043(2) 0.031(2) 0.041(2) 0.007(2) 0.010(2) 0.003(2)
C(13) 0.048(3) 0.041(2) 0.045(3) 0.009(2) 0.012(2) 0.005(2)
C(14) 0.043(3) 0.064(3) 0.066(3) -0.008(2) 0.009(2) -0.007(3)
C(15) 0.036(3) 0.105(5) 0.097(5) -0.005(3) 0.004(3) -0.028(4)
C(16) 0.049(4) 0.136(6) 0.098(6) -0.011(4) 0.024(4) -0.035(5)
C(17) 0.054(4) 0.122(6) 0.081(5) -0.030(3) 0.034(4) -0.030(4)
C(18) 0.077(3) 0.033(2) 0.033(2) -0.005(2) -0.001(2) 0.000(2)
C(19) 0.105(5) 0.041(2) 0.038(3) -0.018(3) 0.000(3) -0.004(2)
C(20) 0.121(6) 0.072(4) 0.034(3) -0.032(4) 0.000(4) 0.002(2)
C(21) 0.100(5) 0.083(4) 0.050(3) -0.031(4) 0.037(4) -0.009(3)
C(22) 0.045(2) 0.039(2) 0.034(2) -0.007(2) 0.010(2) -0.003(2)
C(23) 0.043(3) 0.050(2) 0.044(3) -0.009(2) 0.011(2) -0.005(2)
C(24) 0.058(3) 0.066(3) 0.051(3) -0.017(2) 0.021(3) -0.013(2)
C(25) 0.058(3) 0.040(2) 0.035(2) -0.011(2) 0.013(2) -0.006(2)
C(26) 0.072(3) 0.056(3) 0.041(3) -0.024(2) 0.016(3) -0.011(2)
C(27) 0.135(7) 0.096(5) 0.116(6) 0.030(5) 0.105(6) 0.021(5)
C(28) 0.117(7) 0.097(6) 0.118(7) 0.025(5) 0.087(6) 0.028(5)
C(29) 0.120(7) 0.086(5) 0.140(8) 0.021(5) 0.099(7) 0.024(5)
C(30) 0.097(6) 0.178(9) 0.131(9) 0.013(6) 0.045(6) 0.004(7)

loop_
_atom_type_symbol
_atom_type_description
_atom_type_scat_dispersion_real
_atom_type_scat_dispersion_imag
_atom_type_scat_source
Ag Ag -0.897 1.101
;International Tables for Crystallography
(1992, Vol. C, Tables 4.2.6.8 and 6.1.1.1)
;
Cl Cl 0.148 0.159
;International Tables for Crystallography
(1992, Vol. C, Tables 4.2.6.8 and 6.1.1.1)
;
O O 0.011 0.006
;International Tables for Crystallography
(1992, Vol. C, Tables 4.2.6.8 and 6.1.1.1)
;
C C 0.003 0.002
;International Tables for Crystallography
(1992, Vol. C, Tables 4.2.6.8 and 6.1.1.1)
;
H H 0.000 0.000
;International Tables for Crystallography
(1992, Vol. C, Table 6.1.1.2)
;

loop_
_geom_angle_atom_site_label_1
_geom_angle_atom_site_label_2
_geom_angle_atom_site_label_3
_geom_angle
_geom_angle_site_symmetry_1
_geom_angle_site_symmetry_2
_geom_angle_site_symmetry_3
_geom_angle_publ_flag
O(1) Ag(1) O(1) 67.5(2) . 1_555 3_556 yes
O(1) Ag(1) C(2) 115.5(2) . 1_555 1_555 yes
O(1) Ag(1) C(3) 101.4(2) . 1_555 1_555 yes
O(1) Ag(1) C(19) 91.3(2) . 1_555 2_546 yes
O(1) Ag(1) C(20) 79.1(2) . 1_555 2_546 yes
O(1) Ag(1) C(2) 80.7(2) . 3_556 1_555 yes
O(1) Ag(1) C(3) 100.3(2) . 3_556 1_555 yes
O(1) Ag(1) C(19) 106.1(2) . 3_556 2_546 yes
O(1) Ag(1) C(20) 124.4(2) . 3_556 2_546 yes
C(2) Ag(1) C(3) 31.3(2) . 1_555 1_555 yes
C(2) Ag(1) C(19) 152.6(2) . 1_555 2_546 yes
C(2) Ag(1) C(20) 154.9(2) . 1_555 2_546 yes
C(3) Ag(1) C(19) 153.4(2) . 1_555 2_546 yes
C(3) Ag(1) C(20) 129.9(2) . 1_555 2_546 yes
C(19) Ag(1) C(20) 30.0(2) . 2_546 2_546 yes
O(1) Cl(1) O(2) 108.7(4) . 1_555 1_555 yes
O(1) Cl(1) O(3) 108.8(5) . 1_555 1_555 yes
O(1) Cl(1) O(4) 106.2(4) . 1_555 1_555 yes
O(2) Cl(1) O(3) 107.1(6) . 1_555 1_555 yes
O(2) Cl(1) O(4) 111.8(6) . 1_555 1_555 yes
O(3) Cl(1) O(4) 114.1(8) . 1_555 1_555 yes
Ag(1) O(1) Ag(1) 112.5(2) . 1_555 3_556 yes
Ag(1) O(1) Cl(1) 123.0(3) . 1_555 1_555 yes
Ag(1) O(1) Cl(1) 109.9(3) . 3_556 1_555 yes
C(2) C(1) C(10) 118.0(5) . 1_555 1_555 yes
Ag(1) C(2) C(1) 108.1(3) . 1_555 1_555 yes
Ag(1) C(2) C(3) 64.0(3) . 1_555 1_555 yes
C(1) C(2) C(3) 122.8(5) . 1_555 1_555 yes
Ag(1) C(3) C(2) 84.7(3) . 1_555 1_555 yes
Ag(1) C(3) C(4) 94.7(3) . 1_555 1_555 yes
C(2) C(3) C(4) 119.1(5) . 1_555 1_555 yes
C(3) C(4) C(11) 119.1(5) . 1_555 1_555 yes
C(6) C(5) C(12) 117.3(5) . 1_555 1_555 yes
C(5) C(6) C(7) 122.5(5) . 1_555 1_555 yes
C(6) C(7) C(8) 120.0(5) . 1_555 1_555 yes
C(7) C(8) C(13) 118.2(5) . 1_555 1_555 yes
C(10) C(9) C(12) 104.4(4) . 1_555 1_555 yes
C(10) C(9) C(22) 127.6(4) . 1_555 1_555 yes
C(12) C(9) C(22) 128.0(4) . 1_555 1_555 yes
C(1) C(10) C(9) 131.7(4) . 1_555 1_555 yes
C(1) C(10) C(11) 119.2(4) . 1_555 1_555 yes
C(9) C(10) C(11) 108.6(4) . 1_555 1_555 yes
C(4) C(11) C(10) 121.4(5) . 1_555 1_555 yes
C(4) C(11) C(13) 130.2(5) . 1_555 1_555 yes
C(10) C(11) C(13) 108.4(4) . 1_555 1_555 yes
C(5) C(12) C(9) 129.0(4) . 1_555 1_555 yes
C(5) C(12) C(13) 120.3(4) . 1_555 1_555 yes
C(9) C(12) C(13) 109.7(4) . 1_555 1_555 yes
C(8) C(13) C(11) 129.3(5) . 1_555 1_555 yes
C(8) C(13) C(12) 121.7(5) . 1_555 1_555 yes
C(11) C(13) C(12) 108.8(4) . 1_555 1_555 yes
C(15) C(14) C(23) 119.0(5) . 1_555 1_555 yes
C(14) C(15) C(16) 119.8(6) . 1_555 1_555 yes
C(15) C(16) C(17) 121.9(6) . 1_555 1_555 yes
C(16) C(17) C(24) 118.9(6) . 1_555 1_555 yes
C(19) C(18) C(25) 119.1(5) . 1_555 1_555 yes
Ag(1) C(19) C(18) 93.1(3) . 2_556 1_555 yes
Ag(1) C(19) C(20) 91.4(3) . 2_556 1_555 yes
C(18) C(19) C(20) 120.5(6) . 1_555 1_555 yes
Ag(1) C(20) C(19) 58.6(3) . 2_556 1_555 yes
Ag(1) C(20) C(21) 110.4(4) . 2_556 1_555 yes
C(19) C(20) C(21) 121.7(5) . 1_555 1_555 yes
C(20) C(21) C(26) 119.3(6) . 1_555 1_555 yes
C(9) C(22) C(23) 128.0(4) . 1_555 1_555 yes
C(9) C(22) C(25) 126.4(4) . 1_555 1_555 yes
C(23) C(22) C(25) 105.4(4) . 1_555 1_555 yes
C(14) C(23) C(22) 131.3(4) . 1_555 1_555 yes
C(14) C(23) C(24) 119.0(5) . 1_555 1_555 yes
C(22) C(23) C(24) 109.1(4) . 1_555 1_555 yes
C(17) C(24) C(23) 121.2(6) . 1_555 1_555 yes
C(17) C(24) C(26) 131.2(5) . 1_555 1_555 yes
C(23) C(24) C(26) 107.6(4) . 1_555 1_555 yes
C(18) C(25) C(22) 131.1(4) . 1_555 1_555 yes
C(18) C(25) C(26) 118.7(4) . 1_555 1_555 yes
C(22) C(25) C(26) 109.1(4) . 1_555 1_555 yes
C(21) C(26) C(24) 130.7(5) . 1_555 1_555 yes
C(21) C(26) C(25) 120.5(5) . 1_555 1_555 yes
C(24) C(26) C(25) 108.7(4) . 1_555 1_555 yes
C(28) C(27) C(29) 112.6(9) . 1_555 3_555 yes
C(28) C(27) C(30) 124.2(8) . 1_555 1_555 yes
C(29) C(27) C(30) 123.2(9) . 3_555 1_555 yes
C(27) C(28) C(29) 124.2(8) . 1_555 1_555 yes
C(27) C(29) C(28) 123.1(9) . 3_555 1_555 yes

loop_
_geom_bond_atom_site_label_1
_geom_bond_atom_site_label_2
_geom_bond_distance
_geom_bond_site_symmetry_1
_geom_bond_site_symmetry_2
_geom_bond_publ_flag
Ag(1) O(1) 2.574(5) . . yes
Ag(1) O(1) 2.633(5) . 3_556 yes
Ag(1) C(2) 2.626(5) . . yes
Ag(1) C(3) 2.371(4) . . yes
Ag(1) C(19) 2.342(5) . 2_546 yes
Ag(1) C(20) 2.743(6) . 2_546 yes
Cl(1) O(1) 1.426(5) . . yes
Cl(1) O(2) 1.386(7) . . yes
Cl(1) O(3) 1.353(8) . . yes
Cl(1) O(4) 1.360(6) . . yes
C(1) C(2) 1.399(8) . . yes
C(1) C(10) 1.395(7) . . yes
C(2) C(3) 1.370(9) . . yes
C(3) C(4) 1.402(8) . . yes
C(4) C(11) 1.384(7) . . yes
C(5) C(6) 1.407(8) . . yes
C(5) C(12) 1.395(6) . . yes
C(6) C(7) 1.370(9) . . yes
C(7) C(8) 1.408(9) . . yes
C(8) C(13) 1.384(7) . . yes
C(9) C(10) 1.500(6) . . yes
C(9) C(12) 1.471(6) . . yes
C(9) C(22) 1.360(6) . . yes
C(10) C(11) 1.407(7) . . yes
C(11) C(13) 1.452(7) . . yes
C(12) C(13) 1.398(6) . . yes
C(14) C(15) 1.407(8) . . yes
C(14) C(23) 1.395(7) . . yes
C(15) C(16) 1.40(1) . . yes
C(16) C(17) 1.36(1) . . yes
C(17) C(24) 1.385(9) . . yes
C(18) C(19) 1.411(7) . . yes
C(18) C(25) 1.408(7) . . yes
C(19) C(20) 1.374(9) . . yes
C(20) C(21) 1.35(1) . . yes
C(21) C(26) 1.415(8) . . yes
C(22) C(23) 1.483(7) . . yes
C(22) C(25) 1.475(6) . . yes
C(23) C(24) 1.417(7) . . yes
C(24) C(26) 1.474(8) . . yes
C(25) C(26) 1.405(7) . . yes
C(27) C(28) 1.44(1) . . yes
C(27) C(29) 1.44(1) . 3_555 yes
C(27) C(30) 1.51(1) . . yes
C(28) C(29) 1.37(1) . . yes

loop_
_geom_contact_atom_site_label_1
_geom_contact_atom_site_label_2
_geom_contact_distance
_geom_contact_site_symmetry_1
_geom_contact_site_symmetry_2
_geom_contact_publ_flag
Ag(1) O(1) 2.574(5) . . ?
Ag(1) O(1) 2.633(5) . 3_556 ?
Ag(1) C(2) 2.626(5) . . ?
Ag(1) C(20) 2.743(6) . 2_546 ?
O(2) C(30) 3.50(1) . 4_555 ?
O(2) C(14) 3.509(9) . 3_566 ?
O(2) C(1) 3.561(9) . 3_566 ?
O(3) C(28) 3.57(1) . 4_555 ?
O(4) C(6) 3.237(9) . 4_454 ?
O(4) C(5) 3.403(9) . 4_454 ?
C(4) C(19) 3.507(7) . 2_556 ?
C(5) C(22) 3.486(6) . 2_556 ?
C(9) C(18) 3.459(6) . 2_556 ?
C(10) C(19) 3.402(7) . 2_556 ?
C(10) C(18) 3.487(6) . 2_556 ?
C(11) C(19) 3.196(6) . 2_556 ?
C(12) C(18) 3.487(6) . 2_556 ?
C(13) C(19) 3.524(6) . 2_556 ?
C(13) C(18) 3.576(6) . 2_556 ?

loop_
_geom_torsion_atom_site_label_1
_geom_torsion_atom_site_label_2
_geom_torsion_atom_site_label_3
_geom_torsion_atom_site_label_4
_geom_torsion
_geom_torsion_site_symmetry_1
_geom_torsion_site_symmetry_2
_geom_torsion_site_symmetry_3
_geom_torsion_site_symmetry_4
_geom_torsion_publ_flag
Ag(1) O(1) Ag(1) O(1) 0.0 1_555 1_555 3_556 3_556 yes
Ag(1) O(1) Ag(1) C(2) -122.7(3) 1_555 1_555 3_556 3_556 yes
Ag(1) O(1) Ag(1) C(3) -98.2(3) 1_555 1_555 3_556 3_556 yes
Ag(1) O(1) Cl(1) O(2) -54.3(6) 1_555 1_555 1_555 1_555 yes
Ag(1) O(1) Cl(1) O(3) 62.1(7) 1_555 1_555 1_555 1_555 yes
Ag(1) O(1) Cl(1) O(4) -174.7(6) 1_555 1_555 1_555 1_555 yes
Ag(1) O(1) Ag(1) O(1) 0.0 1_555 3_556 3_556 1_555 yes
Ag(1) O(1) Ag(1) C(2) 67.0(3) 1_555 3_556 3_556 3_556 yes
Ag(1) O(1) Ag(1) C(3) 96.6(3) 1_555 3_556 3_556 3_556 yes
Ag(1) O(1) Cl(1) O(2) -81.9(5) 1_555 3_556 3_556 3_556 yes
Ag(1) O(1) Cl(1) O(3) 161.8(6) 1_555 3_556 3_556 3_556 yes
Ag(1) O(1) Cl(1) O(4) 38.6(6) 1_555 3_556 3_556 3_556 yes
Ag(1) C(2) C(1) C(10) 72.7(5) 1_555 1_555 1_555 1_555 yes
Ag(1) C(2) C(3) C(4) -92.4(4) 1_555 1_555 1_555 1_555 yes
Ag(1) C(3) C(2) C(1) 95.5(4) 1_555 1_555 1_555 1_555 yes
Ag(1) C(3) C(4) C(11) -91.4(4) 1_555 1_555 1_555 1_555 yes
Ag(1) C(19) C(18) C(25) -93.1(4) 1_555 2_546 2_546 2_546 yes
Ag(1) C(19) C(20) C(21) 95.9(6) 1_555 2_546 2_546 2_546 yes
Ag(1) C(20) C(19) C(18) -94.4(4) 1_555 2_546 2_546 2_546 yes
Ag(1) C(20) C(21) C(26) 64.7(6) 1_555 2_546 2_546 2_546 yes
Cl(1) O(1) Ag(1) O(1) 135.2(6) 1_555 1_555 1_555 3_556 yes
Cl(1) O(1) Ag(1) C(2) 68.2(5) 1_555 1_555 1_555 1_555 yes
Cl(1) O(1) Ag(1) C(3) 38.6(5) 1_555 1_555 1_555 1_555 yes
Cl(1) O(1) Ag(1) C(19) -117.9(5) 1_555 1_555 1_555 2_546 yes
Cl(1) O(1) Ag(1) C(20) -90.2(5) 1_555 1_555 1_555 2_546 yes
Cl(1) O(1) Ag(1) O(1) -141.1(5) 1_555 1_555 3_556 3_556 yes
Cl(1) O(1) Ag(1) C(2) 96.2(4) 1_555 1_555 3_556 3_556 yes
Cl(1) O(1) Ag(1) C(3) 120.7(4) 1_555 1_555 3_556 3_556 yes
O(1) Ag(1) O(1) Ag(1) 0.0 1_555 1_555 3_556 3_556 yes
O(1) Ag(1) C(2) C(1) 172.9(4) 1_555 1_555 1_555 1_555 yes
O(1) Ag(1) C(2) C(3) -68.8(3) 1_555 1_555 1_555 1_555 yes
O(1) Ag(1) C(3) C(2) 120.9(3) 1_555 1_555 1_555 1_555 yes
O(1) Ag(1) C(3) C(4) -120.3(3) 1_555 1_555 1_555 1_555 yes
O(1) Ag(1) C(19) C(18) -173.9(4) 1_555 1_555 2_546 2_546 yes
O(1) Ag(1) C(19) C(20) 65.5(4) 1_555 1_555 2_546 2_546 yes
O(1) Ag(1) C(20) C(19) -112.2(4) 1_555 1_555 2_546 2_546 yes
O(1) Ag(1) C(20) C(21) 132.4(5) 1_555 1_555 2_546 2_546 yes
O(1) Ag(1) O(1) Ag(1) 0.0 1_555 3_556 3_556 1_555 yes
O(1) Ag(1) C(2) C(1) -113.4(4) 1_555 3_556 3_556 3_556 yes
O(1) Ag(1) C(2) C(3) 128.2(3) 1_555 3_556 3_556 3_556 yes
O(1) Ag(1) C(3) C(2) -52.0(3) 1_555 3_556 3_556 3_556 yes
O(1) Ag(1) C(3) C(4) -170.8(3) 1_555 3_556 3_556 3_556 yes
C(1) C(2) Ag(1) C(3) -118.4(5) 1_555 1_555 1_555 1_555 yes
C(1) C(2) Ag(1) C(19) 6.1(7) 1_555 1_555 1_555 2_546 yes
C(1) C(2) Ag(1) C(20) -65.3(6) 1_555 1_555 1_555 2_546 yes
C(1) C(2) C(3) C(4) 3.1(7) 1_555 1_555 1_555 1_555 yes
C(1) C(10) C(9) C(12) 175.8(4) 1_555 1_555 1_555 1_555 yes
C(1) C(10) C(9) C(22) -2.3(7) 1_555 1_555 1_555 1_555 yes
C(1) C(10) C(11) C(4) 4.5(6) 1_555 1_555 1_555 1_555 yes
C(1) C(10) C(11) C(13) -177.3(4) 1_555 1_555 1_555 1_555 yes
C(2) Ag(1) C(3) C(4) 118.8(5) 1_555 1_555 1_555 1_555 yes
C(2) Ag(1) C(19) C(18) -5.8(7) 1_555 1_555 2_546 2_546 yes
C(2) Ag(1) C(19) C(20) -126.5(5) 1_555 1_555 2_546 2_546 yes
C(2) Ag(1) C(20) C(19) 119.2(5) 1_555 1_555 2_546 2_546 yes
C(2) Ag(1) C(20) C(21) 3.7(7) 1_555 1_555 2_546 2_546 yes
C(2) C(1) C(10) C(9) -178.2(4) 1_555 1_555 1_555 1_555 yes
C(2) C(1) C(10) C(11) -6.2(6) 1_555 1_555 1_555 1_555 yes
C(2) C(3) Ag(1) C(19) -122.0(5) 1_555 1_555 1_555 2_546 yes
C(2) C(3) Ag(1) C(20) -153.8(3) 1_555 1_555 1_555 2_546 yes
C(2) C(3) C(4) C(11) -4.9(7) 1_555 1_555 1_555 1_555 yes
C(3) Ag(1) C(19) C(18) 66.9(6) 1_555 1_555 2_546 2_546 yes
C(3) Ag(1) C(19) C(20) -53.7(6) 1_555 1_555 2_546 2_546 yes
C(3) Ag(1) C(20) C(19) 151.9(4) 1_555 1_555 2_546 2_546 yes
C(3) Ag(1) C(20) C(21) 36.4(5) 1_555 1_555 2_546 2_546 yes
C(3) C(2) Ag(1) C(19) 124.5(5) 1_555 1_555 1_555 2_546 yes
C(3) C(2) Ag(1) C(20) 53.0(6) 1_555 1_555 1_555 2_546 yes
C(3) C(2) C(1) C(10) 2.5(7) 1_555 1_555 1_555 1_555 yes
C(3) C(4) C(11) C(10) 1.1(6) 1_555 1_555 1_555 1_555 yes
C(3) C(4) C(11) C(13) -176.6(4) 1_555 1_555 1_555 1_555 yes
C(4) C(3) Ag(1) C(19) -3.2(6) 1_555 1_555 1_555 2_546 yes
C(4) C(3) Ag(1) C(20) -34.9(4) 1_555 1_555 1_555 2_546 yes
C(4) C(11) C(10) C(9) 178.2(4) 1_555 1_555 1_555 1_555 yes
C(4) C(11) C(13) C(8) 6.1(8) 1_555 1_555 1_555 1_555 yes
C(4) C(11) C(13) C(12) -179.4(4) 1_555 1_555 1_555 1_555 yes
C(5) C(6) C(7) C(8) 1.9(9) 1_555 1_555 1_555 1_555 yes
C(5) C(12) C(9) C(10) 166.8(4) 1_555 1_555 1_555 1_555 yes
C(5) C(12) C(9) C(22) -15.1(7) 1_555 1_555 1_555 1_555 yes
C(5) C(12) C(13) C(8) 4.9(6) 1_555 1_555 1_555 1_555 yes
C(5) C(12) C(13) C(11) -170.1(4) 1_555 1_555 1_555 1_555 yes
C(6) C(5) C(12) C(9) -171.1(4) 1_555 1_555 1_555 1_555 yes
C(6) C(5) C(12) C(13) -3.9(6) 1_555 1_555 1_555 1_555 yes
C(6) C(7) C(8) C(13) -1.1(8) 1_555 1_555 1_555 1_555 yes
C(7) C(6) C(5) C(12) 0.6(7) 1_555 1_555 1_555 1_555 yes
C(7) C(8) C(13) C(11) 171.6(5) 1_555 1_555 1_555 1_555 yes
C(7) C(8) C(13) C(12) -2.3(7) 1_555 1_555 1_555 1_555 yes
C(8) C(13) C(11) C(10) -171.8(5) 1_555 1_555 1_555 1_555 yes
C(8) C(13) C(12) C(9) 174.3(4) 1_555 1_555 1_555 1_555 yes
C(9) C(10) C(11) C(13) -3.6(4) 1_555 1_555 1_555 1_555 yes
C(9) C(12) C(13) C(11) -0.7(5) 1_555 1_555 1_555 1_555 yes
C(9) C(22) C(23) C(14) -15.3(8) 1_555 1_555 1_555 1_555 yes
C(9) C(22) C(23) C(24) 174.5(4) 1_555 1_555 1_555 1_555 yes
C(9) C(22) C(25) C(18) -5.0(7) 1_555 1_555 1_555 1_555 yes
C(9) C(22) C(25) C(26) -172.8(4) 1_555 1_555 1_555 1_555 yes
C(10) C(9) C(12) C(13) -1.5(4) 1_555 1_555 1_555 1_555 yes
C(10) C(9) C(22) C(23) -30.3(7) 1_555 1_555 1_555 1_555 yes
C(10) C(9) C(22) C(25) 145.1(4) 1_555 1_555 1_555 1_555 yes
C(10) C(11) C(13) C(12) 2.7(5) 1_555 1_555 1_555 1_555 yes
C(11) C(10) C(9) C(12) 3.2(4) 1_555 1_555 1_555 1_555 yes
C(11) C(10) C(9) C(22) -174.9(4) 1_555 1_555 1_555 1_555 yes
C(12) C(9) C(22) C(23) 152.1(4) 1_555 1_555 1_555 1_555 yes
C(12) C(9) C(22) C(25) -32.6(7) 1_555 1_555 1_555 1_555 yes
C(13) C(12) C(9) C(22) 176.6(4) 1_555 1_555 1_555 1_555 yes
C(14) C(15) C(16) C(17) 4(1) 1_555 1_555 1_555 1_555 yes
C(14) C(23) C(22) C(25) 168.6(5) 1_555 1_555 1_555 1_555 yes
C(14) C(23) C(24) C(17) 5.8(7) 1_555 1_555 1_555 1_555 yes
C(14) C(23) C(24) C(26) -172.2(4) 1_555 1_555 1_555 1_555 yes
C(15) C(14) C(23) C(22) -173.4(5) 1_555 1_555 1_555 1_555 yes
C(15) C(14) C(23) C(24) -3.9(7) 1_555 1_555 1_555 1_555 yes
C(15) C(16) C(17) C(24) -2(1) 1_555 1_555 1_555 1_555 yes
C(16) C(15) C(14) C(23) -1.0(9) 1_555 1_555 1_555 1_555 yes
C(16) C(17) C(24) C(23) -2.6(9) 1_555 1_555 1_555 1_555 yes
C(16) C(17) C(24) C(26) 174.9(6) 1_555 1_555 1_555 1_555 yes
C(17) C(24) C(23) C(22) 177.5(5) 1_555 1_555 1_555 1_555 yes
C(17) C(24) C(26) C(21) 7.2(10) 1_555 1_555 1_555 1_555 yes
C(17) C(24) C(26) C(25) -175.1(5) 1_555 1_555 1_555 1_555 yes
C(18) C(19) Ag(1) C(20) 120.7(6) 1_555 1_555 2_556 1_555 yes
C(18) C(19) C(20) C(21) 1.4(8) 1_555 1_555 1_555 1_555 yes
C(18) C(25) C(22) C(23) 171.2(4) 1_555 1_555 1_555 1_555 yes
C(18) C(25) C(26) C(21) 4.6(7) 1_555 1_555 1_555 1_555 yes
C(18) C(25) C(26) C(24) -173.4(4) 1_555 1_555 1_555 1_555 yes
C(19) Ag(1) C(20) C(21) -115.5(6) 1_555 2_556 1_555 1_555 yes
C(19) C(18) C(25) C(22) -170.2(4) 1_555 1_555 1_555 1_555 yes
C(19) C(18) C(25) C(26) -3.3(6) 1_555 1_555 1_555 1_555 yes
C(19) C(20) C(21) C(26) -0.2(9) 1_555 1_555 1_555 1_555 yes
C(20) C(19) C(18) C(25) 0.3(7) 1_555 1_555 1_555 1_555 yes
C(20) C(21) C(26) C(24) 174.6(5) 1_555 1_555 1_555 1_555 yes
C(20) C(21) C(26) C(25) -2.9(8) 1_555 1_555 1_555 1_555 yes
C(21) C(26) C(24) C(23) -175.0(5) 1_555 1_555 1_555 1_555 yes
C(21) C(26) C(25) C(22) 174.2(4) 1_555 1_555 1_555 1_555 yes
C(22) C(23) C(24) C(26) -0.6(5) 1_555 1_555 1_555 1_555 yes
C(22) C(25) C(26) C(24) -3.8(5) 1_555 1_555 1_555 1_555 yes
C(23) C(22) C(25) C(26) 3.3(5) 1_555 1_555 1_555 1_555 yes
C(23) C(24) C(26) C(25) 2.7(5) 1_555 1_555 1_555 1_555 yes
C(24) C(23) C(22) C(25) -1.6(5) 1_555 1_555 1_555 1_555 yes
C(28) C(29) C(27) C(30) -178.4(7) 1_555 1_555 3_555 3_555 yes
C(29) C(28) C(27) C(30) -178.4(8) 1_555 1_555 1_555 1_555 yes
